data_7232302
loop_
_publ_author_name
'Li, Yue-Lan'
'Zhu, Rong-Xiu'
'Li, Gang'
'Wang, Ning-Ning'
'Liu, Chun-Yu'
'Zhao, Zun-Tian'
'Lou, Hong-Xiang'

_publ_section_title
;
 Secondary metabolites from the endolichenic fungus Ophiosphaerella korrae
;
_journal_issue 8
_journal_name_full 'RSC Advances'
_journal_page_first 4140
_journal_paper_doi 10.1039/C8RA10329A
_journal_volume 9
_journal_year 2019
_chemical_absolute_configuration ad
_chemical_formula_moiety C15H22O3
_chemical_formula_sum 'C15 H22 O3'
_chemical_formula_weight 250.32
_chemical_name_common OK-13
_chemical_name_systematic OK-13
_space_group_crystal_system monoclinic
_space_group_IT_number 4
_space_group_name_Hall 'P 2yb'
_space_group_name_H-M_alt 'P 1 21 1'
_symmetry_space_group_name_Hall 'P 2yb'
_symmetry_space_group_name_H-M 'P 1 21 1'
_atom_sites_solution_hydrogens geom
_audit_creation_method SHELXL-2014/7
_audit_update_record
;
2018-07-10 deposited with the CCDC.
2019-01-14 downloaded from the CCDC.
;
_cell_angle_alpha 90
_cell_angle_beta 113.522(2)
_cell_angle_gamma 90
_cell_formula_units_Z 4
_cell_length_a 12.5559(4)
_cell_length_b 10.0704(3)
_cell_length_c 12.2295(4)
_cell_measurement_reflns_used 8466
_cell_measurement_temperature 296(2)
_cell_measurement_theta_max 136.576
_cell_measurement_theta_min 7.679
_cell_volume 1417.84(8)
_computing_cell_refinement 'Bruker SAINT'
_computing_data_collection 'Bruker APEX2'
_computing_data_reduction 'Bruker SAINT'
_computing_molecular_graphics 'Bruker SHELXTL'
_computing_publication_material 'Bruker SHELXTL'
_computing_structure_refinement 'SHELXL-2014/7 (Sheldrick, 2014)'
_computing_structure_solution 'SHELXT 2014/5 (Sheldrick, 2014)'
_diffrn_ambient_temperature 296(2)
_diffrn_measured_fraction_theta_full 0.999
_diffrn_measured_fraction_theta_max 0.999
_diffrn_measurement_device_type 'Bruker APEX-II CCD'
_diffrn_measurement_method '\f and \w scans'
_diffrn_radiation_type CuK\a
_diffrn_radiation_wavelength 1.54178
_diffrn_reflns_av_R_equivalents 0.0856
_diffrn_reflns_av_unetI/netI 0.0785
_diffrn_reflns_Laue_measured_fraction_full 0.999
_diffrn_reflns_Laue_measured_fraction_max 0.999
_diffrn_reflns_limit_h_max 14
_diffrn_reflns_limit_h_min -14
_diffrn_reflns_limit_k_max 11
_diffrn_reflns_limit_k_min -11
_diffrn_reflns_limit_l_max 14
_diffrn_reflns_limit_l_min -14
_diffrn_reflns_number 15502
_diffrn_reflns_point_group_measured_fraction_full 0.988
_diffrn_reflns_point_group_measured_fraction_max 0.988
_diffrn_reflns_theta_full 66.574
_diffrn_reflns_theta_max 66.574
_diffrn_reflns_theta_min 3.839
_exptl_absorpt_coefficient_mu 0.642
_exptl_absorpt_correction_T_max 0.7531
_exptl_absorpt_correction_T_min 0.3542
_exptl_absorpt_correction_type multi-scan
_exptl_absorpt_process_details 'SADABS 2014/5'
_exptl_crystal_colour colourless
_exptl_crystal_density_diffrn 1.173
_exptl_crystal_description acicular
_exptl_crystal_F_000 544
_refine_diff_density_max 0.275
_refine_diff_density_min -0.404
_refine_diff_density_rms 0.089
_refine_ls_abs_structure_details
;
 Flack x determined using 1676 quotients [(I+)-(I-)]/[(I+)+(I-)]
 (Parsons, Flack and Wagner, Acta Cryst. B69 (2013) 249-259).
;
_refine_ls_abs_structure_Flack 0.1(2)
_refine_ls_extinction_method none
_refine_ls_goodness_of_fit_ref 1.068
_refine_ls_hydrogen_treatment constr
_refine_ls_matrix_type full
_refine_ls_number_parameters 335
_refine_ls_number_reflns 4927
_refine_ls_number_restraints 1
_refine_ls_restrained_S_all 1.068
_refine_ls_R_factor_all 0.0761
_refine_ls_R_factor_gt 0.0659
_refine_ls_shift/su_max 0.000
_refine_ls_shift/su_mean 0.000
_refine_ls_structure_factor_coef Fsqd
_refine_ls_weighting_details 'w=1/[\s^2^(Fo^2^)+(0.1110P)^2^] where P=(Fo^2^+2Fc^2^)/3'
_refine_ls_weighting_scheme calc
_refine_ls_wR_factor_gt 0.1644
_refine_ls_wR_factor_ref 0.1746
_reflns_Friedel_coverage 0.861
_reflns_Friedel_fraction_full 0.976
_reflns_Friedel_fraction_max 0.976
_reflns_number_gt 4226
_reflns_number_total 4927
_reflns_threshold_expression 'I > 2\s(I)'
_cod_data_source_file c8ra10329a2.cif
_cod_data_source_block cu_20180706_0ma_b
_cod_database_code 7232302
_shelx_shelxl_version_number 2014/7
_shelx_space_group_comment
;
The symmetry employed for this shelxl refinement is uniquely defined
by the following loop, which should always be used as a source of
symmetry information in preference to the above space-group names.
They are only intended as comments.
;

loop_
_space_group_symop_operation_xyz
'x, y, z'
'-x, y+1/2, -z'

loop_
_atom_site_label
_atom_site_type_symbol
_atom_site_fract_x
_atom_site_fract_y
_atom_site_fract_z
_atom_site_U_iso_or_equiv
_atom_site_adp_type
_atom_site_occupancy
_atom_site_site_symmetry_order
_atom_site_calc_flag
_atom_site_refinement_flags_posn
_atom_site_refinement_flags_adp
O001 O 0.8322(3) 0.3577(3) 0.5657(3) 0.0254(6) Uani 1 1 d . .
H001 H 0.7640 0.3343 0.5361 0.038 Uiso 1 1 calc R U
O002 O -0.1942(3) 0.6829(4) 0.2421(3) 0.0377(8) Uani 1 1 d . .
O003 O -0.1719(3) 0.6549(3) 0.0710(3) 0.0302(7) Uani 1 1 d . .
H003 H -0.2425 0.6653 0.0416 0.045 Uiso 1 1 calc R U
O004 O 1.6110(3) 0.7298(4) 0.9368(3) 0.0379(9) Uani 1 1 d . .
O005 O 0.6161(3) 0.2728(4) 0.4426(3) 0.0323(7) Uani 1 1 d . .
O006 O 0.7992(3) 0.3551(4) 0.7315(3) 0.0401(9) Uani 1 1 d . .
C007 C 0.4017(4) 0.3626(4) 0.5553(3) 0.0208(8) Uani 1 1 d . .
C008 C -0.1343(4) 0.6478(4) 0.1897(4) 0.0244(9) Uani 1 1 d . .
C009 C -0.0152(4) 0.5967(4) 0.2427(4) 0.0221(8) Uani 1 1 d . .
H009 H 0.0201 0.5787 0.1904 0.027 Uiso 1 1 calc R U
C00A C 0.1689(4) 0.5188(4) 0.3944(4) 0.0257(9) Uani 1 1 d . .
H00Q H 0.2237 0.5780 0.4523 0.031 Uiso 1 1 calc R U
H00R H 0.1882 0.5153 0.3251 0.031 Uiso 1 1 calc R U
C00B C 0.1995(4) 0.2264(6) 0.2416(4) 0.0341(11) Uani 1 1 d . .
H00S H 0.1305 0.2767 0.2282 0.051 Uiso 1 1 calc R U
H00U H 0.1895 0.1371 0.2634 0.051 Uiso 1 1 calc R U
H00W H 0.2136 0.2252 0.1701 0.051 Uiso 1 1 calc R U
C00C C 0.0482(4) 0.5730(4) 0.3582(4) 0.0215(8) Uani 1 1 d . .
C00D C 0.5198(4) 0.2822(4) 0.4502(4) 0.0222(8) Uani 1 1 d . .
C00E C 0.5049(4) 0.3509(4) 0.5465(4) 0.0224(8) Uani 1 1 d . .
H00X H 0.5698 0.3892 0.6055 0.027 Uiso 1 1 calc R U
C00F C 1.1819(4) 0.6385(4) 0.9587(4) 0.0248(9) Uani 1 1 d . .
H00A H 1.1749 0.6288 1.0345 0.030 Uiso 1 1 calc R U
H00B H 1.1190 0.6954 0.9086 0.030 Uiso 1 1 calc R U
C00G C 1.3064(4) 0.7436(4) 0.8630(4) 0.0225(9) Uani 1 1 d . .
C00H C 1.2989(4) 0.7081(4) 0.9808(3) 0.0223(9) Uani 1 1 d . .
C00I C 0.2907(3) 0.3009(4) 0.4630(4) 0.0216(9) Uani 1 1 d . .
C00J C 0.9856(4) 0.4256(4) 0.7396(4) 0.0238(9) Uani 1 1 d . .
H00J H 1.0247 0.4397 0.6902 0.029 Uiso 1 1 calc R U
C00K C 0.3957(4) 0.4293(5) 0.6629(4) 0.0276(9) Uani 1 1 d . .
H00Y H 0.3636 0.5167 0.6416 0.041 Uiso 1 1 calc R U
H H 0.4723 0.4356 0.7248 0.041 Uiso 1 1 calc R U
HA H 0.3472 0.3780 0.6910 0.041 Uiso 1 1 calc R U
C00L C 0.8648(4) 0.3765(4) 0.6827(4) 0.0243(9) Uani 1 1 d . .
C00M C 1.3014(4) 0.8406(5) 1.0447(4) 0.0316(10) Uani 1 1 d . .
H00C H 1.2372 0.8948 0.9957 0.047 Uiso 1 1 calc R U
H00D H 1.3729 0.8861 1.0588 0.047 Uiso 1 1 calc R U
H00E H 1.2958 0.8235 1.1194 0.047 Uiso 1 1 calc R U
C00N C 0.1800(3) 0.3791(4) 0.4485(4) 0.0223(9) Uani 1 1 d . .
H00Z H 0.1130 0.3274 0.3988 0.027 Uiso 1 1 calc R U
HB H 0.1772 0.3872 0.5264 0.027 Uiso 1 1 calc R U
C00O C 0.2796(4) 0.1624(4) 0.5132(4) 0.0284(10) Uani 1 1 d . .
H00 H 0.2101 0.1196 0.4595 0.043 Uiso 1 1 calc R U
HC H 0.2760 0.1729 0.5897 0.043 Uiso 1 1 calc R U
HD H 0.3458 0.1091 0.5216 0.043 Uiso 1 1 calc R U
C00P C 1.0433(4) 0.4514(4) 0.8547(4) 0.0249(9) Uani 1 1 d . .
C00Q C 1.5183(4) 0.7166(5) 0.9492(4) 0.0250(9) Uani 1 1 d . .
C00R C 0.4150(3) 0.2186(4) 0.3561(3) 0.0240(8) Uani 1 1 d . .
H0AA H 0.4103 0.1265 0.3771 0.029 Uiso 1 1 calc R U
HE H 0.4230 0.2201 0.2804 0.029 Uiso 1 1 calc R U
C00S C 1.5180(4) 0.6737(5) 1.0661(4) 0.0287(10) Uani 1 1 d . .
H00F H 1.5362 0.7493 1.1196 0.034 Uiso 1 1 calc R U
H00G H 1.5782 0.6075 1.1015 0.034 Uiso 1 1 calc R U
C00T C 1.4090(4) 0.7451(4) 0.8520(4) 0.0257(9) Uani 1 1 d . .
H00T H 1.4093 0.7656 0.7780 0.031 Uiso 1 1 calc R U
C00U C 1.1673(4) 0.5012(4) 0.8995(4) 0.0262(9) Uani 1 1 d . .
H00H H 1.1909 0.5063 0.8332 0.031 Uiso 1 1 calc R U
H00I H 1.2180 0.4383 0.9568 0.031 Uiso 1 1 calc R U
C00V C 1.4014(4) 0.6157(4) 1.0535(4) 0.0241(9) Uani 1 1 d . .
H00V H 1.3908 0.5332 1.0078 0.029 Uiso 1 1 calc R U
C00W C 0.3033(3) 0.2905(4) 0.3427(4) 0.0214(8) Uani 1 1 d . .
H1AA H 0.3097 0.3815 0.3174 0.026 Uiso 1 1 calc R U
C00X C 0.9966(4) 0.4328(6) 0.9490(4) 0.0352(11) Uani 1 1 d . .
H00K H 0.9647 0.5151 0.9617 0.053 Uiso 1 1 calc R U
H00L H 1.0582 0.4051 1.0220 0.053 Uiso 1 1 calc R U
H00M H 0.9369 0.3662 0.9236 0.053 Uiso 1 1 calc R U
C00Y C 0.0067(4) 0.5951(5) 0.4557(4) 0.0328(10) Uani 1 1 d . .
H2AA H -0.0368 0.6764 0.4413 0.049 Uiso 1 1 calc R U
HF H 0.0723 0.6008 0.5309 0.049 Uiso 1 1 calc R U
HG H -0.0420 0.5225 0.4576 0.049 Uiso 1 1 calc R U
C00Z C 1.4058(4) 0.5773(6) 1.1758(4) 0.0411(12) Uani 1 1 d . .
H00N H 1.3373 0.5280 1.1663 0.062 Uiso 1 1 calc R U
H00O H 1.4096 0.6562 1.2213 0.062 Uiso 1 1 calc R U
H00P H 1.4733 0.5237 1.2167 0.062 Uiso 1 1 calc R U
C010 C 1.1990(4) 0.7881(5) 0.7598(4) 0.0334(10) Uani 1 1 d . .
H01A H 1.2199 0.8223 0.6978 0.050 Uiso 1 1 calc R U
H01B H 1.1610 0.8563 0.7859 0.050 Uiso 1 1 calc R U
H01C H 1.1473 0.7141 0.7298 0.050 Uiso 1 1 calc R U

loop_
_atom_site_aniso_label
_atom_site_aniso_U_11
_atom_site_aniso_U_22
_atom_site_aniso_U_33
_atom_site_aniso_U_23
_atom_site_aniso_U_13
_atom_site_aniso_U_12
O001 0.0246(14) 0.0273(15) 0.0210(14) -0.0012(12) 0.0056(11) 0.0003(12)
O002 0.0281(15) 0.060(2) 0.0259(16) 0.0065(15) 0.0122(13) 0.0106(16)
O003 0.0253(15) 0.0415(18) 0.0190(15) 0.0011(13) 0.0040(11) 0.0051(13)
O004 0.0256(16) 0.063(2) 0.0229(16) 0.0073(15) 0.0080(13) -0.0017(16)
O005 0.0257(15) 0.0428(19) 0.0287(17) -0.0072(14) 0.0112(13) 0.0006(14)
O006 0.0309(16) 0.066(2) 0.0273(16) -0.0104(17) 0.0161(13) -0.0141(17)
C007 0.030(2) 0.0165(17) 0.0155(18) 0.0048(14) 0.0089(15) 0.0049(15)
C008 0.026(2) 0.024(2) 0.022(2) -0.0010(16) 0.0077(17) -0.0028(16)
C009 0.029(2) 0.0205(18) 0.021(2) 0.0006(15) 0.0137(17) 0.0004(17)
C00A 0.027(2) 0.022(2) 0.029(2) 0.0080(17) 0.0113(17) 0.0029(16)
C00B 0.031(2) 0.049(3) 0.018(2) -0.003(2) 0.0046(17) -0.009(2)
C00C 0.024(2) 0.0201(18) 0.022(2) 0.0001(16) 0.0104(16) -0.0005(15)
C00D 0.0222(19) 0.0229(19) 0.0213(19) 0.0011(16) 0.0083(15) 0.0042(16)
C00E 0.0245(19) 0.0194(19) 0.0192(19) -0.0004(16) 0.0042(15) -0.0009(16)
C00F 0.0209(18) 0.029(2) 0.025(2) -0.0042(17) 0.0093(16) -0.0018(16)
C00G 0.027(2) 0.023(2) 0.0169(19) -0.0032(15) 0.0071(16) -0.0003(16)
C00H 0.027(2) 0.0233(19) 0.0180(19) -0.0047(16) 0.0106(16) -0.0027(16)
C00I 0.025(2) 0.0202(19) 0.019(2) 0.0053(15) 0.0083(16) -0.0013(15)
C00J 0.023(2) 0.0221(19) 0.026(2) -0.0002(16) 0.0104(17) -0.0031(16)
C00K 0.034(2) 0.031(2) 0.017(2) -0.0006(17) 0.0088(17) 0.0042(18)
C00L 0.026(2) 0.0243(19) 0.023(2) -0.0049(17) 0.0094(17) -0.0006(16)
C00M 0.037(2) 0.029(2) 0.032(2) -0.0118(19) 0.0179(19) -0.0044(18)
C00N 0.0235(18) 0.023(2) 0.023(2) 0.0061(16) 0.0112(16) 0.0009(16)
C00O 0.042(2) 0.0169(19) 0.030(2) 0.0081(17) 0.0191(19) 0.0030(17)
C00P 0.025(2) 0.024(2) 0.025(2) -0.0011(16) 0.0087(17) -0.0017(16)
C00Q 0.022(2) 0.035(2) 0.018(2) -0.0037(17) 0.0085(15) -0.0028(17)
C00R 0.027(2) 0.0247(19) 0.0190(19) -0.0037(16) 0.0083(16) -0.0038(16)
C00S 0.027(2) 0.044(3) 0.0125(18) 0.0012(17) 0.0050(15) -0.0040(19)
C00T 0.027(2) 0.034(2) 0.0172(19) 0.0019(16) 0.0101(16) 0.0033(17)
C00U 0.0205(19) 0.028(2) 0.029(2) -0.0031(18) 0.0088(17) -0.0037(17)
C00V 0.026(2) 0.029(2) 0.0157(19) 0.0007(15) 0.0068(15) -0.0032(16)
C00W 0.0240(19) 0.0230(19) 0.0169(19) 0.0006(15) 0.0080(15) -0.0033(16)
C00X 0.032(2) 0.048(3) 0.024(2) -0.002(2) 0.0094(19) -0.009(2)
C00Y 0.032(2) 0.046(3) 0.021(2) 0.0030(19) 0.0108(17) 0.007(2)
C00Z 0.040(3) 0.059(3) 0.025(2) 0.011(2) 0.014(2) -0.007(2)
C010 0.027(2) 0.041(3) 0.028(2) 0.002(2) 0.0065(18) 0.005(2)

loop_
_atom_type_symbol
_atom_type_description
_atom_type_scat_dispersion_real
_atom_type_scat_dispersion_imag
_atom_type_scat_source
C C 0.0181 0.0091 'International Tables Vol C Tables 4.2.6.8 and 6.1.1.4'
H H 0.0000 0.0000 'International Tables Vol C Tables 4.2.6.8 and 6.1.1.4'
O O 0.0492 0.0322 'International Tables Vol C Tables 4.2.6.8 and 6.1.1.4'

loop_
_geom_angle_atom_site_label_1
_geom_angle_atom_site_label_2
_geom_angle_atom_site_label_3
_geom_angle
C00L O001 H001 109.5
C008 O003 H003 109.5
C00E C007 C00K 119.6(4)
C00E C007 C00I 121.8(4)
C00K C007 C00I 118.4(4)
O002 C008 O003 122.1(4)
O002 C008 C009 127.1(4)
O003 C008 C009 110.7(4)
C00C C009 C008 127.0(4)
C00C C009 H009 116.5
C008 C009 H009 116.5
C00C C00A C00N 111.6(4)
C00C C00A H00Q 109.3
C00N C00A H00Q 109.3
C00C C00A H00R 109.3
C00N C00A H00R 109.3
H00Q C00A H00R 108.0
C00W C00B H00S 109.5
C00W C00B H00U 109.5
H00S C00B H00U 109.5
C00W C00B H00W 109.5
H00S C00B H00W 109.5
H00U C00B H00W 109.5
C009 C00C C00Y 124.4(4)
C009 C00C C00A 118.8(4)
C00Y C00C C00A 116.8(4)
O005 C00D C00E 122.8(4)
O005 C00D C00R 119.2(4)
C00E C00D C00R 118.1(4)
C007 C00E C00D 123.4(4)
C007 C00E H00X 118.3
C00D C00E H00X 118.3
C00U C00F C00H 114.5(3)
C00U C00F H00A 108.6
C00H C00F H00A 108.6
C00U C00F H00B 108.6
C00H C00F H00B 108.6
H00A C00F H00B 107.6
C00T C00G C010 119.2(4)
C00T C00G C00H 121.3(4)
C010 C00G C00H 119.4(4)
C00G C00H C00M 106.2(4)
C00G C00H C00V 109.4(3)
C00M C00H C00V 112.6(4)
C00G C00H C00F 110.7(3)
C00M C00H C00F 107.9(3)
C00V C00H C00F 109.9(3)
C007 C00I C00W 108.7(3)
C007 C00I C00N 113.0(4)
C00W C00I C00N 110.8(3)
C007 C00I C00O 105.8(3)
C00W C00I C00O 112.0(4)
C00N C00I C00O 106.5(3)
C00P C00J C00L 126.0(4)
C00P C00J H00J 117.0
C00L C00J H00J 117.0
C007 C00K H00Y 109.5
C007 C00K H 109.5
H00Y C00K H 109.5
C007 C00K HA 109.5
H00Y C00K HA 109.5
H C00K HA 109.5
O006 C00L O001 121.6(4)
O006 C00L C00J 126.7(4)
O001 C00L C00J 111.7(4)
C00H C00M H00C 109.5
C00H C00M H00D 109.5
H00C C00M H00D 109.5
C00H C00M H00E 109.5
H00C C00M H00E 109.5
H00D C00M H00E 109.5
C00A C00N C00I 116.1(3)
C00A C00N H00Z 108.3
C00I C00N H00Z 108.3
C00A C00N HB 108.3
C00I C00N HB 108.3
H00Z C00N HB 107.4
C00I C00O H00 109.5
C00I C00O HC 109.5
H00 C00O HC 109.5
C00I C00O HD 109.5
H00 C00O HD 109.5
HC C00O HD 109.5
C00J C00P C00X 125.2(4)
C00J C00P C00U 119.7(4)
C00X C00P C00U 115.1(4)
O004 C00Q C00T 120.6(4)
O004 C00Q C00S 120.6(4)
C00T C00Q C00S 118.8(4)
C00D C00R C00W 111.5(3)
C00D C00R H0AA 109.3
C00W C00R H0AA 109.3
C00D C00R HE 109.3
C00W C00R HE 109.3
H0AA C00R HE 108.0
C00Q C00S C00V 112.5(3)
C00Q C00S H00F 109.1
C00V C00S H00F 109.1
C00Q C00S H00G 109.1
C00V C00S H00G 109.1
H00F C00S H00G 107.8
C00G C00T C00Q 123.3(4)
C00G C00T H00T 118.4
C00Q C00T H00T 118.4
C00P C00U C00F 112.4(4)
C00P C00U H00H 109.1
C00F C00U H00H 109.1
C00P C00U H00I 109.1
C00F C00U H00I 109.1
H00H C00U H00I 107.9
C00Z C00V C00S 109.9(4)
C00Z C00V C00H 114.3(4)
C00S C00V C00H 111.9(4)
C00Z C00V H00V 106.8
C00S C00V H00V 106.8
C00H C00V H00V 106.8
C00R C00W C00B 109.5(4)
C00R C00W C00I 111.6(3)
C00B C00W C00I 114.8(3)
C00R C00W H1AA 106.8
C00B C00W H1AA 106.8
C00I C00W H1AA 106.8
C00P C00X H00K 109.5
C00P C00X H00L 109.5
H00K C00X H00L 109.5
C00P C00X H00M 109.5
H00K C00X H00M 109.5
H00L C00X H00M 109.5
C00C C00Y H2AA 109.5
C00C C00Y HF 109.5
H2AA C00Y HF 109.5
C00C C00Y HG 109.5
H2AA C00Y HG 109.5
HF C00Y HG 109.5
C00V C00Z H00N 109.5
C00V C00Z H00O 109.5
H00N C00Z H00O 109.5
C00V C00Z H00P 109.5
H00N C00Z H00P 109.5
H00O C00Z H00P 109.5
C00G C010 H01A 109.5
C00G C010 H01B 109.5
H01A C010 H01B 109.5
C00G C010 H01C 109.5
H01A C010 H01C 109.5
H01B C010 H01C 109.5

loop_
_geom_bond_atom_site_label_1
_geom_bond_atom_site_label_2
_geom_bond_distance
O001 C00L 1.335(5)
O001 H001 0.8200
O002 C008 1.218(6)
O003 C008 1.338(5)
O003 H003 0.8200
O004 C00Q 1.241(5)
O005 C00D 1.253(5)
O006 C00L 1.214(6)
C007 C00E 1.348(6)
C007 C00K 1.506(6)
C007 C00I 1.532(6)
C008 C009 1.466(6)
C009 C00C 1.337(6)
C009 H009 0.9300
C00A C00C 1.501(6)
C00A C00N 1.538(5)
C00A H00Q 0.9700
C00A H00R 0.9700
C00B C00W 1.535(6)
C00B H00S 0.9600
C00B H00U 0.9600
C00B H00W 0.9600
C00C C00Y 1.497(6)
C00D C00E 1.441(6)
C00D C00R 1.503(6)
C00E H00X 0.9300
C00F C00U 1.537(6)
C00F C00H 1.550(6)
C00F H00A 0.9700
C00F H00B 0.9700
C00G C00T 1.347(6)
C00G C010 1.501(6)
C00G C00H 1.524(5)
C00H C00M 1.540(6)
C00H C00V 1.549(6)
C00I C00W 1.544(5)
C00I C00N 1.545(6)
C00I C00O 1.553(5)
C00J C00P 1.326(6)
C00J C00L 1.479(6)
C00J H00J 0.9300
C00K H00Y 0.9600
C00K H 0.9600
C00K HA 0.9600
C00M H00C 0.9600
C00M H00D 0.9600
C00M H00E 0.9600
C00N H00Z 0.9700
C00N HB 0.9700
C00O H00 0.9600
C00O HC 0.9600
C00O HD 0.9600
C00P C00X 1.499(6)
C00P C00U 1.516(6)
C00Q C00T 1.441(6)
C00Q C00S 1.495(6)
C00R C00W 1.528(6)
C00R H0AA 0.9700
C00R HE 0.9700
C00S C00V 1.526(6)
C00S H00F 0.9700
C00S H00G 0.9700
C00T H00T 0.9300
C00U H00H 0.9700
C00U H00I 0.9700
C00V C00Z 1.523(6)
C00V H00V 0.9800
C00W H1AA 0.9800
C00X H00K 0.9600
C00X H00L 0.9600
C00X H00M 0.9600
C00Y H2AA 0.9600
C00Y HF 0.9600
C00Y HG 0.9600
C00Z H00N 0.9600
C00Z H00O 0.9600
C00Z H00P 0.9600
C010 H01A 0.9600
C010 H01B 0.9600
C010 H01C 0.9600

loop_
_geom_torsion_atom_site_label_1
_geom_torsion_atom_site_label_2
_geom_torsion_atom_site_label_3
_geom_torsion_atom_site_label_4
_geom_torsion
O002 C008 C009 C00C 3.4(8)
O003 C008 C009 C00C -177.9(4)
C008 C009 C00C C00Y 0.2(7)
C008 C009 C00C C00A 179.3(4)
C00N C00A C00C C009 -115.8(4)
C00N C00A C00C C00Y 63.4(5)
C00K C007 C00E C00D 176.4(4)
C00I C007 C00E C00D 0.9(6)
O005 C00D C00E C007 179.5(4)
C00R C00D C00E C007 -1.0(6)
C00T C00G C00H C00M 94.8(5)
C010 C00G C00H C00M -80.4(5)
C00T C00G C00H C00V -27.1(5)
C010 C00G C00H C00V 157.7(4)
C00T C00G C00H C00F -148.4(4)
C010 C00G C00H C00F 36.4(5)
C00U C00F C00H C00G 66.5(5)
C00U C00F C00H C00M -177.7(4)
C00U C00F C00H C00V -54.5(5)
C00E C007 C00I C00W -26.9(5)
C00K C007 C00I C00W 157.6(4)
C00E C007 C00I C00N -150.3(4)
C00K C007 C00I C00N 34.2(5)
C00E C007 C00I C00O 93.6(4)
C00K C007 C00I C00O -81.9(5)
C00P C00J C00L O006 1.8(8)
C00P C00J C00L O001 -178.8(4)
C00C C00A C00N C00I 166.8(3)
C007 C00I C00N C00A 66.9(5)
C00W C00I C00N C00A -55.4(5)
C00O C00I C00N C00A -177.4(4)
C00L C00J C00P C00X 1.2(8)
C00L C00J C00P C00U 179.9(4)
O005 C00D C00R C00W -152.5(4)
C00E C00D C00R C00W 27.9(5)
O004 C00Q C00S C00V -159.3(5)
C00T C00Q C00S C00V 22.0(6)
C010 C00G C00T C00Q 173.9(4)
C00H C00G C00T C00Q -1.3(7)
O004 C00Q C00T C00G -174.2(5)
C00S C00Q C00T C00G 4.6(7)
C00J C00P C00U C00F 119.8(5)
C00X C00P C00U C00F -61.4(5)
C00H C00F C00U C00P -167.1(4)
C00Q C00S C00V C00Z -178.5(4)
C00Q C00S C00V C00H -50.4(5)
C00G C00H C00V C00Z 177.8(4)
C00M C00H C00V C00Z 59.9(5)
C00F C00H C00V C00Z -60.4(5)
C00G C00H C00V C00S 52.1(4)
C00M C00H C00V C00S -65.8(5)
C00F C00H C00V C00S 173.9(3)
C00D C00R C00W C00B 177.2(4)
C00D C00R C00W C00I -54.5(5)
C007 C00I C00W C00R 52.9(4)
C00N C00I C00W C00R 177.6(3)
C00O C00I C00W C00R -63.6(4)
C007 C00I C00W C00B 178.3(4)
C00N C00I C00W C00B -57.0(5)
C00O C00I C00W C00B 61.8(5)
